data_7064435
loop_
_publ_author_name
'Varmuzova, Vera'
'Cisarova, Ivana'
'\<St\<epni\<cka, Petr'

_publ_section_title
;
 Synthesis, coordination and catalytic application of hybrid
 phosphinoferrocene ligands bearing imidazole N-donor groups
;
_journal_name_full 'New Journal of Chemistry'
_journal_paper_doi 10.1039/D6NJ01330A
_journal_year 2026
_chemical_formula_moiety 'C27 H25 Cl2 Fe N2 O P Pd, 2(C H Cl3)'
_chemical_formula_sum 'C29 H27 Cl8 Fe N2 O P Pd'
_chemical_formula_weight 896.34
_space_group_crystal_system triclinic
_space_group_IT_number 2
_space_group_name_Hall '-P 1'
_space_group_name_H-M_alt 'P -1'
_atom_sites_solution_hydrogens mixed
_atom_sites_solution_primary direct
_atom_sites_solution_secondary difmap
_audit_creation_method SHELXL-2019/3
_audit_update_record
;
2026-05-28 deposited with the CCDC.	2026-06-05 downloaded from the CCDC.
;
_cell_angle_alpha 106.963(2)
_cell_angle_beta 95.961(2)
_cell_angle_gamma 109.666(2)
_cell_formula_units_Z 2
_cell_length_a 9.6757(5)
_cell_length_b 12.6023(6)
_cell_length_c 15.3965(8)
_cell_measurement_reflns_used 9252
_cell_measurement_temperature 100(2)
_cell_measurement_theta_max 28.27
_cell_measurement_theta_min 2.41
_cell_volume 1647.88(15)
_computing_cell_refinement 'SAINT V8.41 (Bruker AXS LLC)'
_computing_data_collection 'Bruker Instrument Service v8.5.5.6'
_computing_data_reduction 'SAINT V8.41 (Bruker AXS LLC)'
_computing_molecular_graphics 'PLATON (Spek, 2017)'
_computing_publication_material 'PLATON (Spek, 2017)'
_computing_structure_refinement 'SHELXL-2019/2 (Sheldrick, 2019)'
_computing_structure_solution 'SHELXT 2018/2 (Sheldrick, 2018)'
_diffrn_ambient_temperature 100(2)
_diffrn_detector_area_resol_mean 7.391
_diffrn_detector_type PhotonIII_C14
_diffrn_measured_fraction_theta_full 0.996
_diffrn_measured_fraction_theta_max 0.993
_diffrn_measurement_device 'KAPPA diffractometer'
_diffrn_measurement_device_type 'Bruker D8'
_diffrn_measurement_method '\w and \f scans'
_diffrn_radiation_type MoK\a
_diffrn_radiation_wavelength 0.71073
_diffrn_reflns_av_R_equivalents 0.0207
_diffrn_reflns_av_unetI/netI 0.0151
_diffrn_reflns_Laue_measured_fraction_full 0.996
_diffrn_reflns_Laue_measured_fraction_max 0.993
_diffrn_reflns_limit_h_max 12
_diffrn_reflns_limit_h_min -12
_diffrn_reflns_limit_k_max 16
_diffrn_reflns_limit_k_min -16
_diffrn_reflns_limit_l_max 20
_diffrn_reflns_limit_l_min -20
_diffrn_reflns_number 52441
_diffrn_reflns_point_group_measured_fraction_full 0.996
_diffrn_reflns_point_group_measured_fraction_max 0.993
_diffrn_reflns_theta_full 25.242
_diffrn_reflns_theta_max 28.287
_diffrn_reflns_theta_min 2.294
_diffrn_source 'microfocus sealed tube'
_diffrn_source_type 'I\mS Diamond II'
_exptl_absorpt_coefficient_mu 1.712
_exptl_absorpt_correction_T_max 0.75
_exptl_absorpt_correction_T_min 0.61
_exptl_absorpt_correction_type multi-scan
_exptl_absorpt_process_details
;
Krause, L., Herbst-Irmer, R., Sheldrick, G. M., Stalke, D. (2015).
J. Appl. Cryst. 48, 3-10.
;
_exptl_crystal_colour orange
_exptl_crystal_density_diffrn 1.806
_exptl_crystal_description prism
_exptl_crystal_F_000 892
_exptl_crystal_size_max 0.32
_exptl_crystal_size_mid 0.23
_exptl_crystal_size_min 0.18
_refine_diff_density_max 0.431
_refine_diff_density_min -0.692
_refine_diff_density_rms 0.076
_refine_ls_extinction_method none
_refine_ls_goodness_of_fit_ref 1.045
_refine_ls_hydrogen_treatment constr
_refine_ls_matrix_type full
_refine_ls_number_parameters 318
_refine_ls_number_reflns 8136
_refine_ls_number_restraints 0
_refine_ls_restrained_S_all 1.045
_refine_ls_R_factor_all 0.0249
_refine_ls_R_factor_gt 0.0246
_refine_ls_shift/su_max 0.001
_refine_ls_shift/su_mean 0.000
_refine_ls_structure_factor_coef Fsqd
_refine_ls_weighting_details 'w=1/[\s^2^(Fo^2^)+(0.0192P)^2^+2.8676P] where P=(Fo^2^+2Fc^2^)/3'
_refine_ls_weighting_scheme calc
_refine_ls_wR_factor_gt 0.0607
_refine_ls_wR_factor_ref 0.0609
_reflns_Friedel_coverage 0.000
_reflns_number_gt 7993
_reflns_number_total 8136
_reflns_threshold_expression 'I > 2\s(I)'
_cod_data_source_file d6nj01330a2.cif
_cod_data_source_block vv434_sq
_cod_database_code 7064435
_shelx_shelxl_version_number 2019/3
_shelx_space_group_comment
;
The symmetry employed for this shelxl refinement is uniquely defined
by the following loop, which should always be used as a source of
symmetry information in preference to the above space-group names.
They are only intended as comments.
;
_shelx_estimated_absorpt_t_min 0.610
_shelx_estimated_absorpt_t_max 0.748

loop_
_space_group_symop_operation_xyz
'x, y, z'
'-x, -y, -z'

loop_
_atom_site_label
_atom_site_type_symbol
_atom_site_fract_x
_atom_site_fract_y
_atom_site_fract_z
_atom_site_U_iso_or_equiv
_atom_site_adp_type
_atom_site_occupancy
_atom_site_site_symmetry_order
_atom_site_calc_flag
_atom_site_refinement_flags_posn
_atom_site_refinement_flags_adp
_atom_site_refinement_flags_occupancy
_atom_site_disorder_assembly
_atom_site_disorder_group
Pd1 Pd 0.55973(2) 0.42719(2) 0.34415(2) 0.01100(4) Uani 1 1 d . . . . .
Cl1 Cl 0.56875(5) 0.37098(4) 0.47805(3) 0.01654(8) Uani 1 1 d . . . . .
Cl2 Cl 0.30234(5) 0.32624(4) 0.29976(3) 0.02106(9) Uani 1 1 d . . . . .
Fe1 Fe 0.79198(3) 0.76920(2) 0.28730(2) 0.01250(5) Uani 1 1 d . . . . .
P1 P 0.54536(5) 0.46692(4) 0.21120(3) 0.01120(8) Uani 1 1 d . . . . .
O1 O 0.87439(17) 0.77734(13) 0.57174(9) 0.0245(3) Uani 1 1 d . . . . .
H1O H 0.825979 0.741385 0.604122 0.037 Uiso 1 1 d R U . . .
N1 N 0.78715(16) 0.50765(13) 0.38014(10) 0.0133(3) Uani 1 1 d . . . . .
N2 N 1.01730(17) 0.63662(14) 0.44887(11) 0.0170(3) Uani 1 1 d . . . . .
C1 C 0.8130(2) 0.79932(15) 0.42660(12) 0.0148(3) Uani 1 1 d . . . . .
C2 C 0.6854(2) 0.82037(17) 0.39204(13) 0.0200(4) Uani 1 1 d . . . . .
H2 H 0.584400 0.780088 0.394896 0.024 Uiso 1 1 calc R U . . .
C3 C 0.7352(3) 0.91163(18) 0.35275(14) 0.0242(4) Uani 1 1 d . . . . .
H3 H 0.673366 0.942324 0.324096 0.029 Uiso 1 1 calc R U . . .
C4 C 0.8939(2) 0.94899(16) 0.36387(14) 0.0226(4) Uani 1 1 d . . . . .
H4 H 0.956750 1.009370 0.344153 0.027 Uiso 1 1 calc R U . . .
C5 C 0.9425(2) 0.88040(16) 0.40961(12) 0.0173(3) Uani 1 1 d . . . . .
H5 H 1.043302 0.887276 0.426010 0.021 Uiso 1 1 calc R U . . .
C6 C 0.68780(19) 0.59444(15) 0.20098(11) 0.0127(3) Uani 1 1 d . . . . .
C7 C 0.6594(2) 0.67320(16) 0.15600(12) 0.0160(3) Uani 1 1 d . . . . .
H7 H 0.563352 0.671656 0.133335 0.019 Uiso 1 1 calc R U . . .
C8 C 0.8005(2) 0.75342(17) 0.15160(13) 0.0191(4) Uani 1 1 d . . . . .
H8 H 0.814901 0.814907 0.125466 0.023 Uiso 1 1 calc R U . . .
C9 C 0.9163(2) 0.72598(17) 0.19299(13) 0.0186(3) Uani 1 1 d . . . . .
H9 H 1.021285 0.765942 0.199032 0.022 Uiso 1 1 calc R U . . .
C10 C 0.84831(19) 0.62828(15) 0.22391(12) 0.0143(3) Uani 1 1 d . . . . .
H10 H 0.899776 0.592077 0.254200 0.017 Uiso 1 1 calc R U . . .
C11 C 0.5412(2) 0.34054(16) 0.11457(12) 0.0158(3) Uani 1 1 d . . . . .
C12 C 0.6343(2) 0.35809(18) 0.05211(14) 0.0231(4) Uani 1 1 d . . . . .
H12 H 0.703682 0.436635 0.061184 0.028 Uiso 1 1 calc R U . . .
C13 C 0.6257(3) 0.2609(2) -0.02327(16) 0.0343(5) Uani 1 1 d . . . . .
H13 H 0.690525 0.272737 -0.064901 0.041 Uiso 1 1 calc R U . . .
C14 C 0.5220(4) 0.1465(2) -0.03742(17) 0.0403(6) Uani 1 1 d . . . . .
H14 H 0.514741 0.080256 -0.089416 0.048 Uiso 1 1 calc R U . . .
C15 C 0.4288(3) 0.1288(2) 0.02420(17) 0.0367(6) Uani 1 1 d . . . . .
H15 H 0.357521 0.050530 0.013953 0.044 Uiso 1 1 calc R U . . .
C16 C 0.4394(3) 0.22495(18) 0.10062(14) 0.0260(4) Uani 1 1 d . . . . .
H16 H 0.377317 0.212101 0.143516 0.031 Uiso 1 1 calc R U . . .
C17 C 0.37461(19) 0.48914(16) 0.17735(12) 0.0139(3) Uani 1 1 d . . . . .
C18 C 0.2870(2) 0.43121(17) 0.08714(12) 0.0178(3) Uani 1 1 d . . . . .
H18 H 0.315703 0.378419 0.041667 0.021 Uiso 1 1 calc R U . . .
C19 C 0.1571(2) 0.4507(2) 0.06350(13) 0.0234(4) Uani 1 1 d . . . . .
H19 H 0.095781 0.409479 0.002203 0.028 Uiso 1 1 calc R U . . .
C20 C 0.1168(2) 0.5297(2) 0.12879(14) 0.0247(4) Uani 1 1 d . . . . .
H20 H 0.028602 0.543353 0.112125 0.030 Uiso 1 1 calc R U . . .
C21 C 0.2055(2) 0.5891(2) 0.21897(14) 0.0236(4) Uani 1 1 d . . . . .
H21 H 0.178913 0.644579 0.263487 0.028 Uiso 1 1 calc R U . . .
C22 C 0.3325(2) 0.56743(18) 0.24388(13) 0.0195(4) Uani 1 1 d . . . . .
H22 H 0.390794 0.605680 0.306047 0.023 Uiso 1 1 calc R U . . .
C23 C 0.8043(2) 0.71119(16) 0.47574(12) 0.0155(3) Uani 1 1 d . . . . .
H23 H 0.695396 0.665992 0.471682 0.019 Uiso 1 1 calc R U . . .
C24 C 0.86997(19) 0.62065(16) 0.43532(12) 0.0138(3) Uani 1 1 d . . . . .
C25 C 0.8839(2) 0.44993(17) 0.35794(13) 0.0177(3) Uani 1 1 d . . . . .
H25 H 0.855385 0.368459 0.319381 0.021 Uiso 1 1 calc R U . . .
C26 C 1.0271(2) 0.52961(18) 0.40070(14) 0.0203(4) Uani 1 1 d . . . . .
H26 H 1.116531 0.514366 0.397871 0.024 Uiso 1 1 calc R U . . .
C27 C 1.1475(2) 0.74647(18) 0.50426(16) 0.0254(4) Uani 1 1 d . . . . .
H27A H 1.195612 0.785826 0.462837 0.038 Uiso 1 1 calc R U . . .
H27B H 1.219803 0.726007 0.538650 0.038 Uiso 1 1 calc R U . . .
H27C H 1.114195 0.801068 0.548361 0.038 Uiso 1 1 calc R U . . .

loop_
_atom_site_aniso_label
_atom_site_aniso_U_11
_atom_site_aniso_U_22
_atom_site_aniso_U_33
_atom_site_aniso_U_23
_atom_site_aniso_U_13
_atom_site_aniso_U_12
Pd1 0.00948(6) 0.01140(6) 0.00975(6) 0.00375(4) 0.00222(4) 0.00111(4)
Cl1 0.01516(18) 0.0210(2) 0.01464(18) 0.00939(15) 0.00396(14) 0.00557(15)
Cl2 0.01143(18) 0.0294(2) 0.01617(19) 0.01166(17) 0.00116(15) -0.00215(16)
Fe1 0.01433(11) 0.01065(11) 0.01128(11) 0.00309(9) 0.00367(9) 0.00372(9)
P1 0.01071(18) 0.01153(18) 0.00980(18) 0.00315(15) 0.00305(14) 0.00267(15)
O1 0.0322(8) 0.0193(6) 0.0088(6) 0.0022(5) 0.0054(5) -0.0039(6)
N1 0.0113(6) 0.0142(7) 0.0145(7) 0.0061(5) 0.0031(5) 0.0038(5)
N2 0.0114(7) 0.0185(7) 0.0201(7) 0.0106(6) 0.0005(6) 0.0022(6)
C1 0.0168(8) 0.0125(7) 0.0112(7) 0.0005(6) 0.0044(6) 0.0038(6)
C2 0.0206(9) 0.0210(9) 0.0168(8) 0.0004(7) 0.0052(7) 0.0109(7)
C3 0.0344(11) 0.0196(9) 0.0200(9) 0.0023(7) 0.0034(8) 0.0169(8)
C4 0.0323(10) 0.0105(8) 0.0186(9) 0.0023(7) 0.0024(8) 0.0038(7)
C5 0.0184(8) 0.0130(8) 0.0135(8) 0.0021(6) 0.0016(6) 0.0005(6)
C6 0.0142(7) 0.0127(7) 0.0101(7) 0.0034(6) 0.0044(6) 0.0038(6)
C7 0.0194(8) 0.0161(8) 0.0113(7) 0.0047(6) 0.0030(6) 0.0055(7)
C8 0.0257(9) 0.0165(8) 0.0138(8) 0.0066(6) 0.0068(7) 0.0045(7)
C9 0.0187(8) 0.0179(8) 0.0171(8) 0.0055(7) 0.0100(7) 0.0034(7)
C10 0.0134(7) 0.0138(7) 0.0146(8) 0.0035(6) 0.0063(6) 0.0040(6)
C11 0.0204(8) 0.0150(8) 0.0122(7) 0.0034(6) 0.0035(6) 0.0082(7)
C12 0.0326(10) 0.0183(9) 0.0192(9) 0.0055(7) 0.0123(8) 0.0098(8)
C13 0.0554(15) 0.0262(11) 0.0241(10) 0.0059(9) 0.0223(10) 0.0176(10)
C14 0.0732(19) 0.0201(10) 0.0253(11) 0.0009(8) 0.0192(12) 0.0186(11)
C15 0.0562(16) 0.0154(9) 0.0290(11) 0.0027(8) 0.0126(11) 0.0058(10)
C16 0.0347(11) 0.0169(9) 0.0216(9) 0.0043(7) 0.0097(8) 0.0051(8)
C17 0.0120(7) 0.0164(8) 0.0140(8) 0.0071(6) 0.0048(6) 0.0043(6)
C18 0.0193(8) 0.0239(9) 0.0120(8) 0.0071(7) 0.0045(6) 0.0094(7)
C19 0.0211(9) 0.0373(11) 0.0136(8) 0.0101(8) 0.0019(7) 0.0131(8)
C20 0.0205(9) 0.0414(12) 0.0221(9) 0.0165(9) 0.0083(7) 0.0183(9)
C21 0.0206(9) 0.0323(10) 0.0216(9) 0.0079(8) 0.0090(7) 0.0148(8)
C22 0.0149(8) 0.0239(9) 0.0158(8) 0.0025(7) 0.0035(6) 0.0065(7)
C23 0.0156(8) 0.0149(8) 0.0108(7) 0.0027(6) 0.0041(6) 0.0009(6)
C24 0.0103(7) 0.0158(8) 0.0131(7) 0.0077(6) 0.0014(6) 0.0005(6)
C25 0.0168(8) 0.0179(8) 0.0224(9) 0.0101(7) 0.0061(7) 0.0084(7)
C26 0.0158(8) 0.0235(9) 0.0275(9) 0.0150(8) 0.0061(7) 0.0093(7)
C27 0.0130(8) 0.0216(9) 0.0353(11) 0.0131(8) -0.0027(8) -0.0012(7)

loop_
_atom_type_symbol
_atom_type_description
_atom_type_scat_dispersion_real
_atom_type_scat_dispersion_imag
_atom_type_scat_source
C C 0.0033 0.0016 'International Tables Vol C Tables 4.2.6.8 and 6.1.1.4'
H H 0.0000 0.0000 'International Tables Vol C Tables 4.2.6.8 and 6.1.1.4'
Cl Cl 0.1484 0.1585 'International Tables Vol C Tables 4.2.6.8 and 6.1.1.4'
Fe Fe 0.3463 0.8444 'International Tables Vol C Tables 4.2.6.8 and 6.1.1.4'
N N 0.0061 0.0033 'International Tables Vol C Tables 4.2.6.8 and 6.1.1.4'
O O 0.0106 0.0060 'International Tables Vol C Tables 4.2.6.8 and 6.1.1.4'
P P 0.1023 0.0942 'International Tables Vol C Tables 4.2.6.8 and 6.1.1.4'
Pd Pd -0.9988 1.0072 'International Tables Vol C Tables 4.2.6.8 and 6.1.1.4'

loop_
_geom_angle_atom_site_label_1
_geom_angle_atom_site_label_2
_geom_angle_atom_site_label_3
_geom_angle
_geom_angle_site_symmetry_1
_geom_angle_site_symmetry_3
_geom_angle_publ_flag
N1 Pd1 P1 93.22(4) . . ?
N1 Pd1 Cl2 177.00(4) . . ?
P1 Pd1 Cl2 87.010(16) . . ?
N1 Pd1 Cl1 88.33(4) . . ?
P1 Pd1 Cl1 176.039(16) . . ?
Cl2 Pd1 Cl1 91.246(15) . . ?
C5 Fe1 C6 143.85(7) . . ?
C5 Fe1 C10 111.25(7) . . ?
C6 Fe1 C10 41.35(7) . . ?
C5 Fe1 C1 41.04(7) . . ?
C6 Fe1 C1 116.16(7) . . ?
C10 Fe1 C1 110.92(7) . . ?
C5 Fe1 C7 171.86(7) . . ?
C6 Fe1 C7 41.42(7) . . ?
C10 Fe1 C7 69.35(7) . . ?
C1 Fe1 C7 146.93(7) . . ?
C5 Fe1 C4 40.77(8) . . ?
C6 Fe1 C4 174.92(7) . . ?
C10 Fe1 C4 139.51(8) . . ?
C1 Fe1 C4 68.74(7) . . ?
C7 Fe1 C4 133.69(8) . . ?
C5 Fe1 C9 106.28(8) . . ?
C6 Fe1 C9 69.03(7) . . ?
C10 Fe1 C9 40.89(7) . . ?
C1 Fe1 C9 134.45(8) . . ?
C7 Fe1 C9 68.57(7) . . ?
C4 Fe1 C9 108.74(8) . . ?
C5 Fe1 C8 131.52(8) . . ?
C6 Fe1 C8 69.02(7) . . ?
C10 Fe1 C8 68.85(7) . . ?
C1 Fe1 C8 172.42(8) . . ?
C7 Fe1 C8 40.57(7) . . ?
C4 Fe1 C8 106.24(8) . . ?
C9 Fe1 C8 40.59(8) . . ?
C5 Fe1 C3 68.37(8) . . ?
C6 Fe1 C3 138.76(8) . . ?
C10 Fe1 C3 179.42(8) . . ?
C1 Fe1 C3 68.51(8) . . ?
C7 Fe1 C3 111.08(8) . . ?
C4 Fe1 C3 40.46(9) . . ?
C9 Fe1 C3 139.55(8) . . ?
C8 Fe1 C3 111.72(8) . . ?
C5 Fe1 C2 68.32(8) . . ?
C6 Fe1 C2 114.67(7) . . ?
C10 Fe1 C2 139.32(8) . . ?
C1 Fe1 C2 40.75(7) . . ?
C7 Fe1 C2 116.89(8) . . ?
C4 Fe1 C2 67.91(8) . . ?
C9 Fe1 C2 174.54(8) . . ?
C8 Fe1 C2 143.74(8) . . ?
C3 Fe1 C2 40.19(8) . . ?
C6 P1 C17 102.00(8) . . ?
C6 P1 C11 103.91(8) . . ?
C17 P1 C11 105.15(8) . . ?
C6 P1 Pd1 120.66(6) . . ?
C17 P1 Pd1 113.29(6) . . ?
C11 P1 Pd1 110.35(6) . . ?
C23 O1 H1O 108.8 . . ?
C24 N1 C25 107.75(15) . . ?
C24 N1 Pd1 127.13(12) . . ?
C25 N1 Pd1 124.86(12) . . ?
C24 N2 C26 108.21(15) . . ?
C24 N2 C27 127.74(17) . . ?
C26 N2 C27 124.05(16) . . ?
C5 C1 C2 107.33(16) . . ?
C5 C1 C23 129.07(16) . . ?
C2 C1 C23 123.51(16) . . ?
C5 C1 Fe1 69.29(10) . . ?
C2 C1 Fe1 70.53(10) . . ?
C23 C1 Fe1 127.95(12) . . ?
C3 C2 C1 108.42(17) . . ?
C3 C2 Fe1 69.87(11) . . ?
C1 C2 Fe1 68.72(10) . . ?
C3 C2 H2 125.8 . . ?
C1 C2 H2 125.8 . . ?
Fe1 C2 H2 127.2 . . ?
C2 C3 C4 107.91(17) . . ?
C2 C3 Fe1 69.93(11) . . ?
C4 C3 Fe1 69.12(11) . . ?
C2 C3 H3 126.0 . . ?
C4 C3 H3 126.0 . . ?
Fe1 C3 H3 126.5 . . ?
C3 C4 C5 108.24(17) . . ?
C3 C4 Fe1 70.42(11) . . ?
C5 C4 Fe1 69.20(10) . . ?
C3 C4 H4 125.9 . . ?
C5 C4 H4 125.9 . . ?
Fe1 C4 H4 126.1 . . ?
C4 C5 C1 108.09(17) . . ?
C4 C5 Fe1 70.03(10) . . ?
C1 C5 Fe1 69.67(10) . . ?
C4 C5 H5 126.0 . . ?
C1 C5 H5 126.0 . . ?
Fe1 C5 H5 125.9 . . ?
C10 C6 C7 107.40(15) . . ?
C10 C6 P1 127.28(13) . . ?
C7 C6 P1 124.86(13) . . ?
C10 C6 Fe1 69.34(9) . . ?
C7 C6 Fe1 69.59(10) . . ?
P1 C6 Fe1 132.31(9) . . ?
C8 C7 C6 107.97(16) . . ?
C8 C7 Fe1 69.99(10) . . ?
C6 C7 Fe1 68.99(10) . . ?
C8 C7 H7 126.0 . . ?
C6 C7 H7 126.0 . . ?
Fe1 C7 H7 126.6 . . ?
C7 C8 C9 108.37(16) . . ?
C7 C8 Fe1 69.44(10) . . ?
C9 C8 Fe1 69.51(10) . . ?
C7 C8 H8 125.8 . . ?
C9 C8 H8 125.8 . . ?
Fe1 C8 H8 126.8 . . ?
C8 C9 C10 108.50(16) . . ?
C8 C9 Fe1 69.90(10) . . ?
C10 C9 Fe1 69.18(10) . . ?
C8 C9 H9 125.7 . . ?
C10 C9 H9 125.7 . . ?
Fe1 C9 H9 126.8 . . ?
C9 C10 C6 107.75(16) . . ?
C9 C10 Fe1 69.93(10) . . ?
C6 C10 Fe1 69.31(10) . . ?
C9 C10 H10 126.1 . . ?
C6 C10 H10 126.1 . . ?
Fe1 C10 H10 126.2 . . ?
C16 C11 C12 119.52(17) . . ?
C16 C11 P1 119.40(14) . . ?
C12 C11 P1 121.03(14) . . ?
C13 C12 C11 120.23(19) . . ?
C13 C12 H12 119.9 . . ?
C11 C12 H12 119.9 . . ?
C14 C13 C12 119.7(2) . . ?
C14 C13 H13 120.1 . . ?
C12 C13 H13 120.1 . . ?
C15 C14 C13 120.2(2) . . ?
C15 C14 H14 119.9 . . ?
C13 C14 H14 119.9 . . ?
C16 C15 C14 120.2(2) . . ?
C16 C15 H15 119.9 . . ?
C14 C15 H15 119.9 . . ?
C15 C16 C11 120.0(2) . . ?
C15 C16 H16 120.0 . . ?
C11 C16 H16 120.0 . . ?
C18 C17 C22 119.86(16) . . ?
C18 C17 P1 121.35(13) . . ?
C22 C17 P1 118.79(13) . . ?
C17 C18 C19 119.83(17) . . ?
C17 C18 H18 120.1 . . ?
C19 C18 H18 120.1 . . ?
C20 C19 C18 120.34(18) . . ?
C20 C19 H19 119.8 . . ?
C18 C19 H19 119.8 . . ?
C19 C20 C21 119.94(18) . . ?
C19 C20 H20 120.0 . . ?
C21 C20 H20 120.0 . . ?
C22 C21 C20 120.09(18) . . ?
C22 C21 H21 120.0 . . ?
C20 C21 H21 120.0 . . ?
C21 C22 C17 119.90(17) . . ?
C21 C22 H22 120.0 . . ?
C17 C22 H22 120.0 . . ?
O1 C23 C24 111.06(15) . . ?
O1 C23 C1 108.16(14) . . ?
C24 C23 C1 114.74(14) . . ?
O1 C23 H23 107.5 . . ?
C24 C23 H23 107.5 . . ?
C1 C23 H23 107.5 . . ?
N1 C24 N2 109.02(16) . . ?
N1 C24 C23 123.53(15) . . ?
N2 C24 C23 127.43(16) . . ?
C26 C25 N1 108.32(16) . . ?
C26 C25 H25 125.8 . . ?
N1 C25 H25 125.8 . . ?
C25 C26 N2 106.69(16) . . ?
C25 C26 H26 126.7 . . ?
N2 C26 H26 126.7 . . ?
N2 C27 H27A 109.5 . . ?
N2 C27 H27B 109.5 . . ?
H27A C27 H27B 109.5 . . ?
N2 C27 H27C 109.5 . . ?
H27A C27 H27C 109.5 . . ?
H27B C27 H27C 109.5 . . ?

loop_
_geom_bond_atom_site_label_1
_geom_bond_atom_site_label_2
_geom_bond_distance
_geom_bond_site_symmetry_2
_geom_bond_publ_flag
Pd1 N1 2.0234(14) . ?
Pd1 P1 2.2463(4) . ?
Pd1 Cl2 2.3009(4) . ?
Pd1 Cl1 2.3697(4) . ?
Fe1 C5 2.0365(18) . ?
Fe1 C6 2.0377(17) . ?
Fe1 C10 2.0381(17) . ?
Fe1 C1 2.0415(17) . ?
Fe1 C7 2.0459(18) . ?
Fe1 C4 2.0475(19) . ?
Fe1 C9 2.0481(18) . ?
Fe1 C8 2.0532(18) . ?
Fe1 C3 2.0648(19) . ?
Fe1 C2 2.0656(18) . ?
P1 C6 1.7913(17) . ?
P1 C17 1.8158(18) . ?
P1 C11 1.8203(18) . ?
O1 C23 1.425(2) . ?
O1 H1O 0.8430 . ?
N1 C24 1.333(2) . ?
N1 C25 1.379(2) . ?
N2 C24 1.355(2) . ?
N2 C26 1.376(3) . ?
N2 C27 1.465(2) . ?
C1 C5 1.429(2) . ?
C1 C2 1.430(3) . ?
C1 C23 1.501(2) . ?
C2 C3 1.419(3) . ?
C2 H2 0.9500 . ?
C3 C4 1.422(3) . ?
C3 H3 0.9500 . ?
C4 C5 1.422(3) . ?
C4 H4 0.9500 . ?
C5 H5 0.9500 . ?
C6 C10 1.439(2) . ?
C6 C7 1.444(2) . ?
C7 C8 1.421(3) . ?
C7 H7 0.9500 . ?
C8 C9 1.423(3) . ?
C8 H8 0.9500 . ?
C9 C10 1.427(2) . ?
C9 H9 0.9500 . ?
C10 H10 0.9500 . ?
C11 C16 1.395(3) . ?
C11 C12 1.398(3) . ?
C12 C13 1.391(3) . ?
C12 H12 0.9500 . ?
C13 C14 1.389(4) . ?
C13 H13 0.9500 . ?
C14 C15 1.389(4) . ?
C14 H14 0.9500 . ?
C15 C16 1.386(3) . ?
C15 H15 0.9500 . ?
C16 H16 0.9500 . ?
C17 C18 1.388(2) . ?
C17 C22 1.399(2) . ?
C18 C19 1.392(3) . ?
C18 H18 0.9500 . ?
C19 C20 1.383(3) . ?
C19 H19 0.9500 . ?
C20 C21 1.392(3) . ?
C20 H20 0.9500 . ?
C21 C22 1.386(3) . ?
C21 H21 0.9500 . ?
C22 H22 0.9500 . ?
C23 C24 1.500(2) . ?
C23 H23 1.0000 . ?
C25 C26 1.360(3) . ?
C25 H25 0.9500 . ?
C26 H26 0.9500 . ?
C27 H27A 0.9800 . ?
C27 H27B 0.9800 . ?
C27 H27C 0.9800 . ?
